data_2236292
loop_
_publ_author_name
'Fun, Hoong-Kun'
'Loh, Wan-Sin'
'Bhat, Manjunath'
'Arulmoli, T.'
'Nagaraja, G. K.'

_publ_section_title
;
 (2<i>E</i>)-1-[2,3-Dichloro-6-methyl-5-(trifluoromethyl)phenyl]-2-(1-phenylethylidene)hydrazine
;
_journal_coeditor_code HB6964
_journal_issue 11
_journal_name_full 'Acta Crystallographica Section E'
_journal_page_first o3189
_journal_paper_doi 10.1107/S1600536812042419
_journal_volume 68
_journal_year 2012
_chemical_formula_iupac 'C16 H13 Cl2 F3 N2'
_chemical_formula_moiety 'C16 H13 Cl2 F3 N2'
_chemical_formula_sum 'C16 H13 Cl2 F3 N2'
_chemical_formula_weight 361.18
_chemical_name_systematic
;
(2<i>E</i>)-1-[2,3-Dichloro-6-methyl-5-(trifluoromethyl)phenyl]-2-
(1-phenylethylidene)hydrazine
;
_space_group_IT_number 14
_symmetry_cell_setting monoclinic
_symmetry_space_group_name_Hall '-P 2ybc'
_symmetry_space_group_name_H-M 'P 1 21/c 1'
_atom_sites_solution_hydrogens geom
_atom_sites_solution_primary direct
_atom_sites_solution_secondary difmap
_audit_creation_method SHELXL-97
_cell_angle_alpha 90.00
_cell_angle_beta 123.773(7)
_cell_angle_gamma 90.00
_cell_formula_units_Z 4
_cell_length_a 11.2600(16)
_cell_length_b 11.4025(17)
_cell_length_c 14.8398(16)
_cell_measurement_reflns_used 9943
_cell_measurement_temperature 100.0(10)
_cell_measurement_theta_max 32.58
_cell_measurement_theta_min 2.43
_cell_volume 1583.8(4)
_computing_cell_refinement 'SAINT (Bruker, 2009)'
_computing_data_collection 'APEX2 (Bruker, 2009)'
_computing_data_reduction 'SAINT (Bruker, 2009)'
_computing_molecular_graphics 'SHELXTL (Sheldrick, 2008)'
_computing_publication_material
;
SHELXTL (Sheldrick, 2008), PLATON (Spek, 2009)
;
_computing_structure_refinement 'SHELXTL (Sheldrick, 2008)'
_computing_structure_solution 'SHELXTL (Sheldrick, 2008)'
_diffrn_ambient_temperature 100.00(10)
_diffrn_measured_fraction_theta_full 0.991
_diffrn_measured_fraction_theta_max 0.991
_diffrn_measurement_device_type 'Bruker SMART APEXII Duo CCD'
_diffrn_measurement_method '\f and \w scans'
_diffrn_radiation_monochromator graphite
_diffrn_radiation_source 'fine-focus sealed tube'
_diffrn_radiation_type MoK\a
_diffrn_radiation_wavelength 0.71073
_diffrn_reflns_av_R_equivalents 0.0230
_diffrn_reflns_av_sigmaI/netI 0.0210
_diffrn_reflns_limit_h_max 17
_diffrn_reflns_limit_h_min -17
_diffrn_reflns_limit_k_max 16
_diffrn_reflns_limit_k_min -17
_diffrn_reflns_limit_l_max 22
_diffrn_reflns_limit_l_min -22
_diffrn_reflns_number 22269
_diffrn_reflns_theta_full 32.58
_diffrn_reflns_theta_max 32.58
_diffrn_reflns_theta_min 2.43
_diffrn_standards_number 0
_exptl_absorpt_coefficient_mu 0.440
_exptl_absorpt_correction_T_max 0.9110
_exptl_absorpt_correction_T_min 0.8717
_exptl_absorpt_correction_type multi-scan
_exptl_absorpt_process_details '(<i>SADABS</i>); Bruker, 2009)'
_exptl_crystal_colour yellow
_exptl_crystal_density_diffrn 1.515
_exptl_crystal_density_method 'not measured'
_exptl_crystal_description block
_exptl_crystal_F_000 736
_exptl_crystal_size_max 0.32
_exptl_crystal_size_mid 0.26
_exptl_crystal_size_min 0.22
_refine_diff_density_max 0.485
_refine_diff_density_min -0.273
_refine_ls_extinction_method none
_refine_ls_goodness_of_fit_ref 1.018
_refine_ls_hydrogen_treatment constr
_refine_ls_matrix_type full
_refine_ls_number_parameters 210
_refine_ls_number_reflns 5714
_refine_ls_number_restraints 0
_refine_ls_restrained_S_all 1.018
_refine_ls_R_factor_all 0.0341
_refine_ls_R_factor_gt 0.0293
_refine_ls_shift/su_max 0.001
_refine_ls_shift/su_mean <0.001
_refine_ls_structure_factor_coef Fsqd
_refine_ls_weighting_details 'calc w=1/[\s^2^(Fo^2^)+(0.0515P)^2^+0.4114P] where P=(Fo^2^+2Fc^2^)/3'
_refine_ls_weighting_scheme calc
_refine_ls_wR_factor_gt 0.0867
_refine_ls_wR_factor_ref 0.0903
_reflns_number_gt 5043
_reflns_number_total 5714
_reflns_threshold_expression I>2\s(I)
_cod_data_source_file hb6964.cif
_cod_data_source_block I
_cod_original_sg_symbol_H-M 'P 21/c'
_cod_database_code 2236292
_cod_database_fobs_code 2236292

loop_
_symmetry_equiv_pos_as_xyz
'x, y, z'
'-x, y+1/2, -z+1/2'
'-x, -y, -z'
'x, -y-1/2, z-1/2'

loop_
_atom_site_type_symbol
_atom_site_label
_atom_site_fract_x
_atom_site_fract_y
_atom_site_fract_z
_atom_site_U_iso_or_equiv
_atom_site_adp_type
_atom_site_calc_flag
_atom_site_refinement_flags
_atom_site_occupancy
_atom_site_symmetry_multiplicity
Cl Cl1 0.07133(2) 0.57463(2) 0.919947(18) 0.02243(6) Uani d . 1 1
Cl Cl2 0.27412(3) 0.51560(3) 1.16881(2) 0.03137(7) Uani d . 1 1
F F1 0.76376(7) 0.64100(7) 1.26985(6) 0.04073(19) Uani d . 1 1
F F2 0.72355(7) 0.79611(5) 1.17471(5) 0.02773(13) Uani d . 1 1
F F3 0.76971(7) 0.63239(6) 1.12760(7) 0.03906(18) Uani d . 1 1
N N1 0.24945(8) 0.64196(7) 0.75151(6) 0.01758(13) Uani d . 1 1
N N2 0.21577(8) 0.68019(7) 0.82355(6) 0.01970(14) Uani d . 1 1
H H1 0.1231 0.6830 0.7982 0.024 Uiso d R 1 1
C C1 0.08557(10) 0.60301(8) 0.46427(7) 0.02097(16) Uani d . 1 1
H H1A -0.0116 0.6165 0.4387 0.025 Uiso calc R 1 1
C C2 0.11987(11) 0.56352(9) 0.39242(8) 0.02343(17) Uani d . 1 1
H H2A 0.0464 0.5506 0.3184 0.028 Uiso calc R 1 1
C C3 0.26177(11) 0.54303(8) 0.42924(8) 0.02305(17) Uani d . 1 1
H H3A 0.2855 0.5160 0.3806 0.028 Uiso calc R 1 1
C C4 0.36909(10) 0.56246(8) 0.53808(8) 0.02125(16) Uani d . 1 1
H H4A 0.4660 0.5484 0.5634 0.026 Uiso calc R 1 1
C C5 0.33508(9) 0.60236(7) 0.60973(7) 0.01782(15) Uani d . 1 1
H H5A 0.4090 0.6157 0.6836 0.021 Uiso calc R 1 1
C C6 0.19245(9) 0.62302(7) 0.57366(7) 0.01647(14) Uani d . 1 1
C C7 0.15569(9) 0.66423(7) 0.65008(7) 0.01714(14) Uani d . 1 1
C C8 0.30910(9) 0.65100(7) 0.93301(7) 0.01651(14) Uani d . 1 1
C C9 0.45661(9) 0.67664(7) 0.98943(7) 0.01764(15) Uani d . 1 1
C C10 0.54176(9) 0.65007(7) 1.10045(7) 0.01872(15) Uani d . 1 1
C C11 0.48613(10) 0.60149(8) 1.15569(7) 0.02078(16) Uani d . 1 1
H H11A 0.5468 0.5845 1.2309 0.025 Uiso calc R 1 1
C C12 0.34106(10) 0.57840(8) 1.09936(7) 0.01957(15) Uani d . 1 1
C C13 0.25253(9) 0.60334(8) 0.98898(7) 0.01731(14) Uani d . 1 1
C C14 0.01767(10) 0.72840(9) 0.60945(8) 0.02298(17) Uani d . 1 1
H H14A 0.0361 0.7958 0.6565 0.034 Uiso calc R 1 1
H H14B -0.0503 0.6753 0.6102 0.034 Uiso calc R 1 1
H H14C -0.0225 0.7558 0.5353 0.034 Uiso calc R 1 1
C C15 0.51547(11) 0.73642(9) 0.93086(8) 0.02373(17) Uani d . 1 1
H H15A 0.6001 0.7824 0.9828 0.036 Uiso calc R 1 1
H H15B 0.4426 0.7885 0.8747 0.036 Uiso calc R 1 1
H H15C 0.5418 0.6770 0.8972 0.036 Uiso calc R 1 1
C C16 0.69874(10) 0.67904(8) 1.16736(8) 0.02398(18) Uani d . 1 1

loop_
_atom_site_aniso_label
_atom_site_aniso_U_11
_atom_site_aniso_U_22
_atom_site_aniso_U_33
_atom_site_aniso_U_12
_atom_site_aniso_U_13
_atom_site_aniso_U_23
Cl1 0.01517(9) 0.02920(11) 0.02257(11) -0.00304(7) 0.01028(8) -0.00384(7)
Cl2 0.02648(12) 0.04378(15) 0.02537(12) -0.00394(10) 0.01537(10) 0.00792(10)
F1 0.0198(3) 0.0430(4) 0.0341(4) -0.0034(3) -0.0007(3) 0.0151(3)
F2 0.0243(3) 0.0190(3) 0.0311(3) -0.0060(2) 0.0099(2) -0.0040(2)
F3 0.0199(3) 0.0342(3) 0.0623(5) -0.0027(2) 0.0223(3) -0.0143(3)
N1 0.0180(3) 0.0189(3) 0.0170(3) 0.0008(2) 0.0105(3) -0.0012(2)
N2 0.0173(3) 0.0259(4) 0.0161(3) 0.0032(3) 0.0094(3) -0.0008(3)
C1 0.0184(4) 0.0250(4) 0.0172(4) -0.0010(3) 0.0084(3) -0.0001(3)
C2 0.0270(4) 0.0244(4) 0.0171(4) -0.0028(3) 0.0111(3) -0.0015(3)
C3 0.0314(5) 0.0200(4) 0.0232(4) 0.0004(3) 0.0185(4) -0.0007(3)
C4 0.0228(4) 0.0206(4) 0.0244(4) 0.0031(3) 0.0157(4) 0.0015(3)
C5 0.0176(3) 0.0176(3) 0.0181(3) 0.0016(3) 0.0099(3) 0.0014(3)
C6 0.0168(3) 0.0161(3) 0.0162(3) 0.0004(3) 0.0090(3) 0.0011(3)
C7 0.0163(3) 0.0177(3) 0.0179(3) 0.0009(3) 0.0098(3) 0.0005(3)
C8 0.0161(3) 0.0164(3) 0.0171(3) 0.0004(3) 0.0092(3) -0.0019(3)
C9 0.0168(3) 0.0158(3) 0.0209(4) -0.0007(3) 0.0109(3) -0.0021(3)
C10 0.0144(3) 0.0156(3) 0.0222(4) 0.0002(3) 0.0077(3) -0.0005(3)
C11 0.0181(4) 0.0196(4) 0.0195(4) 0.0005(3) 0.0072(3) 0.0025(3)
C12 0.0185(4) 0.0203(4) 0.0199(4) -0.0006(3) 0.0106(3) 0.0016(3)
C13 0.0144(3) 0.0185(3) 0.0183(4) -0.0005(3) 0.0086(3) -0.0019(3)
C14 0.0196(4) 0.0267(4) 0.0234(4) 0.0066(3) 0.0125(3) 0.0042(3)
C15 0.0228(4) 0.0257(4) 0.0258(4) -0.0059(3) 0.0155(4) -0.0041(3)
C16 0.0165(4) 0.0191(4) 0.0288(4) -0.0009(3) 0.0079(3) 0.0006(3)

loop_
_atom_type_symbol
_atom_type_description
_atom_type_scat_dispersion_real
_atom_type_scat_dispersion_imag
_atom_type_scat_source
C C 0.0033 0.0016 'International Tables Vol C Tables 4.2.6.8 and 6.1.1.4'
H H 0.0000 0.0000 'International Tables Vol C Tables 4.2.6.8 and 6.1.1.4'
N N 0.0061 0.0033 'International Tables Vol C Tables 4.2.6.8 and 6.1.1.4'
F F 0.0171 0.0103 'International Tables Vol C Tables 4.2.6.8 and 6.1.1.4'
Cl Cl 0.1484 0.1585 'International Tables Vol C Tables 4.2.6.8 and 6.1.1.4'

loop_
_geom_angle_atom_site_label_1
_geom_angle_atom_site_label_2
_geom_angle_atom_site_label_3
_geom_angle
C7 N1 N2 115.99(7)
N1 N2 C8 117.97(7)
N1 N2 H1 116.3
C8 N2 H1 116.5
C2 C1 C6 120.91(8)
C2 C1 H1A 119.5
C6 C1 H1A 119.5
C3 C2 C1 119.96(9)
C3 C2 H2A 120.0
C1 C2 H2A 120.0
C2 C3 C4 119.63(9)
C2 C3 H3A 120.2
C4 C3 H3A 120.2
C5 C4 C3 120.47(9)
C5 C4 H4A 119.8
C3 C4 H4A 119.8
C4 C5 C6 120.44(8)
C4 C5 H5A 119.8
C6 C5 H5A 119.8
C1 C6 C5 118.60(8)
C1 C6 C7 120.82(8)
C5 C6 C7 120.57(7)
N1 C7 C6 115.64(7)
N1 C7 C14 123.57(8)
C6 C7 C14 120.78(7)
N2 C8 C13 118.89(8)
N2 C8 C9 121.03(8)
C13 C8 C9 119.91(8)
C10 C9 C8 117.49(8)
C10 C9 C15 122.61(8)
C8 C9 C15 119.82(8)
C11 C10 C9 122.64(8)
C11 C10 C16 116.48(8)
C9 C10 C16 120.81(8)
C12 C11 C10 119.05(8)
C12 C11 H11A 120.5
C10 C11 H11A 120.5
C11 C12 C13 120.24(8)
C11 C12 Cl2 118.45(7)
C13 C12 Cl2 121.31(7)
C12 C13 C8 120.66(8)
C12 C13 Cl1 119.65(7)
C8 C13 Cl1 119.69(7)
C7 C14 H14A 109.5
C7 C14 H14B 109.5
H14A C14 H14B 109.5
C7 C14 H14C 109.5
H14A C14 H14C 109.5
H14B C14 H14C 109.5
C9 C15 H15A 109.5
C9 C15 H15B 109.5
H15A C15 H15B 109.5
C9 C15 H15C 109.5
H15A C15 H15C 109.5
H15B C15 H15C 109.5
F3 C16 F1 106.72(9)
F3 C16 F2 106.25(8)
F1 C16 F2 105.61(8)
F3 C16 C10 113.04(8)
F1 C16 C10 112.18(8)
F2 C16 C10 112.51(8)

loop_
_geom_bond_atom_site_label_1
_geom_bond_atom_site_label_2
_geom_bond_distance
Cl1 C13 1.7309(9)
Cl2 C12 1.7340(10)
F1 C16 1.3414(12)
F2 C16 1.3558(11)
F3 C16 1.3394(13)
N1 C7 1.2952(11)
N1 N2 1.3884(10)
N2 C8 1.3985(11)
N2 H1 0.8915
C1 C2 1.3951(13)
C1 C6 1.4013(12)
C1 H1A 0.9500
C2 C3 1.3912(15)
C2 H2A 0.9500
C3 C4 1.3958(14)
C3 H3A 0.9500
C4 C5 1.3916(12)
C4 H4A 0.9500
C5 C6 1.4020(12)
C5 H5A 0.9500
C6 C7 1.4833(12)
C7 C14 1.5075(12)
C8 C13 1.4069(12)
C8 C9 1.4139(12)
C9 C10 1.4032(13)
C9 C15 1.5165(13)
C10 C11 1.3936(13)
C10 C16 1.5060(13)
C11 C12 1.3850(13)
C11 H11A 0.9500
C12 C13 1.3936(12)
C14 H14A 0.9800
C14 H14B 0.9800
C14 H14C 0.9800
C15 H15A 0.9800
C15 H15B 0.9800
C15 H15C 0.9800

loop_
_geom_hbond_atom_site_label_D
_geom_hbond_atom_site_label_H
_geom_hbond_atom_site_label_A
_geom_hbond_site_symmetry_A
_geom_hbond_distance_DH
_geom_hbond_distance_HA
_geom_hbond_distance_DA
_geom_hbond_angle_DHA
_geom_hbond_publ_flag
C1 H1A F1 1_454 0.95 2.39 3.1652(14) 139 yes
C15 H15A F2 . 0.98 2.38 3.1018(13) 130 yes

loop_
_geom_torsion_atom_site_label_1
_geom_torsion_atom_site_label_2
_geom_torsion_atom_site_label_3
_geom_torsion_atom_site_label_4
_geom_torsion
C7 N1 N2 C8 175.65(8)
C6 C1 C2 C3 0.26(14)
C1 C2 C3 C4 -0.15(14)
C2 C3 C4 C5 -0.14(14)
C3 C4 C5 C6 0.32(13)
C2 C1 C6 C5 -0.09(13)
C2 C1 C6 C7 -179.58(8)
C4 C5 C6 C1 -0.21(13)
C4 C5 C6 C7 179.29(8)
N2 N1 C7 C6 -179.96(7)
N2 N1 C7 C14 0.51(13)
C1 C6 C7 N1 157.04(8)
C5 C6 C7 N1 -22.44(12)
C1 C6 C7 C14 -23.41(12)
C5 C6 C7 C14 157.11(8)
N1 N2 C8 C13 -131.65(8)
N1 N2 C8 C9 53.07(11)
N2 C8 C9 C10 176.75(8)
C13 C8 C9 C10 1.52(12)
N2 C8 C9 C15 -0.17(12)
C13 C8 C9 C15 -175.40(8)
C8 C9 C10 C11 -0.74(13)
C15 C9 C10 C11 176.09(8)
C8 C9 C10 C16 -177.55(8)
C15 C9 C10 C16 -0.72(13)
C9 C10 C11 C12 -0.09(14)
C16 C10 C11 C12 176.85(8)
C10 C11 C12 C13 0.13(14)
C10 C11 C12 Cl2 178.90(7)
C11 C12 C13 C8 0.68(13)
Cl2 C12 C13 C8 -178.05(7)
C11 C12 C13 Cl1 -179.68(7)
Cl2 C12 C13 Cl1 1.59(11)
N2 C8 C13 C12 -176.86(8)
C9 C8 C13 C12 -1.53(13)
N2 C8 C13 Cl1 3.50(11)
C9 C8 C13 Cl1 178.83(6)
C11 C10 C16 F3 127.38(9)
C9 C10 C16 F3 -55.61(12)
C11 C10 C16 F1 6.65(12)
C9 C10 C16 F1 -176.35(8)
C11 C10 C16 F2 -112.26(10)
C9 C10 C16 F2 64.74(12)

loop_
_cod_related_entry_id
_cod_related_entry_database
_cod_related_entry_code
1 ChemSpider 30658084
